data_2242233
loop_
_publ_author_name
'Eya'ane Meva, Francois'
'Prior, Timothy John'
'Evans, David John'
'Mang, Emmanuel Roland'

_publ_section_title
;
 Crystal structures of <i>N</i>'-aminopyridine-2-carboximidamide and
 <i>N</i>'-{[1-(pyridin-2-yl)ethylidene]amino}pyridine-2-carboximidamide
;
_journal_issue 7
_journal_name_full 'Acta Crystallographica Section E'
_journal_page_first 1021
_journal_page_last 1025
_journal_paper_doi 10.1107/S2056989017008416
_journal_volume 73
_journal_year 2017
_chemical_formula_iupac 'C13 H13 N5'
_chemical_formula_moiety 'C13 H13 N5'
_chemical_formula_sum 'C13 H13 N5'
_chemical_formula_weight 239.28
_chemical_name_systematic
;
<i>N</i>'-{[1-(Pyridin-2-yl)ethylidene]amino}pyridine-2-carboximidamide
;
_space_group_crystal_system orthorhombic
_space_group_IT_number 19
_space_group_name_Hall 'P 2ac 2ab'
_space_group_name_H-M_alt 'P 21 21 21'
_symmetry_space_group_name_Hall 'P 2ac 2ab'
_symmetry_space_group_name_H-M 'P 21 21 21'
_atom_sites_solution_hydrogens geom
_audit_creation_method SHELXL-2014/7
_cell_angle_alpha 90
_cell_angle_beta 90
_cell_angle_gamma 90
_cell_formula_units_Z 4
_cell_length_a 6.6899(5)
_cell_length_b 18.930(2)
_cell_length_c 9.6561(11)
_cell_measurement_reflns_used 3070
_cell_measurement_temperature 150(2)
_cell_measurement_theta_max 27.9
_cell_measurement_theta_min 2.15
_cell_volume 1222.8(2)
_computing_cell_refinement
;
X-AREA (Stoe & Cie, 2005)
;
_computing_data_collection
;
X-AREA (Stoe & Cie, 2005)
;
_computing_data_reduction
;
X-AREA (Stoe & Cie, 2005)
;
_computing_publication_material
;
SHELXL2014 (Sheldrick, 2015b)
;
_computing_structure_refinement
;
SHELXL2014 (Sheldrick, 2015b)
;
_computing_structure_solution
;
SHELXT (Sheldrick, 2015a)
;
_diffrn_ambient_temperature 150(2)
_diffrn_detector_area_resol_mean 6.67
_diffrn_measured_fraction_theta_full 0.995
_diffrn_measured_fraction_theta_max 0.979
_diffrn_measurement_device_type 'Stoe IPDS2'
_diffrn_measurement_method \w-scan
_diffrn_radiation_type MoK\a
_diffrn_radiation_wavelength 0.71073
_diffrn_reflns_av_R_equivalents 0.0595
_diffrn_reflns_limit_h_max 9
_diffrn_reflns_limit_h_min -7
_diffrn_reflns_limit_k_max 25
_diffrn_reflns_limit_k_min -22
_diffrn_reflns_limit_l_max 9
_diffrn_reflns_limit_l_min -13
_diffrn_reflns_number 4734
_diffrn_reflns_theta_full 25.242
_diffrn_reflns_theta_max 29.287
_diffrn_reflns_theta_min 2.152
_exptl_absorpt_coefficient_mu 0.084
_exptl_absorpt_correction_type none
_exptl_crystal_colour yellow
_exptl_crystal_density_diffrn 1.300
_exptl_crystal_description block
_exptl_crystal_F_000 504
_exptl_crystal_size_max 0.500
_exptl_crystal_size_mid 0.300
_exptl_crystal_size_min 0.300
_refine_diff_density_max 0.133
_refine_diff_density_min -0.168
_refine_ls_extinction_method none
_refine_ls_goodness_of_fit_ref 0.828
_refine_ls_hydrogen_treatment constr
_refine_ls_matrix_type full
_refine_ls_number_parameters 164
_refine_ls_number_reflns 3172
_refine_ls_number_restraints 0
_refine_ls_restrained_S_all 0.828
_refine_ls_R_factor_all 0.0830
_refine_ls_R_factor_gt 0.0399
_refine_ls_shift/su_max 0.000
_refine_ls_shift/su_mean 0.000
_refine_ls_structure_factor_coef Fsqd
_refine_ls_weighting_details 'w=1/[\s^2^(Fo^2^)+(0.0355P)^2^] where P=(Fo^2^+2Fc^2^)/3'
_refine_ls_weighting_scheme calc
_refine_ls_wR_factor_gt 0.0753
_refine_ls_wR_factor_ref 0.0847
_reflns_number_gt 1881
_reflns_number_total 3172
_reflns_threshold_expression 'I > 2\s(I)'
_cod_data_source_file nk2236sup1.cif
_cod_data_source_block 2
_cod_database_code 2242233
_shelx_space_group_comment
;
The symmetry employed for this shelxl refinement is uniquely defined
by the following loop, which should always be used as a source of
symmetry information in preference to the above space-group names.
They are only intended as comments.
;
_shelx_estimated_absorpt_t_min 0.959
_shelx_estimated_absorpt_t_max 0.975

loop_
_space_group_symop_operation_xyz
'x, y, z'
'-x+1/2, -y, z+1/2'
'-x, y+1/2, -z+1/2'
'x+1/2, -y+1/2, -z'

loop_
_atom_site_type_symbol
_atom_site_label
_atom_site_fract_x
_atom_site_fract_y
_atom_site_fract_z
_atom_site_U_iso_or_equiv
_atom_site_adp_type
_atom_site_calc_flag
_atom_site_occupancy
C C1 0.8155(4) 0.19604(14) 0.7310(3) 0.0423(6) Uani d 1
H H1 0.8311 0.1496 0.7666 0.051 Uiso calc 1
C C2 0.9604(4) 0.22137(15) 0.6439(3) 0.0410(6) Uani d 1
H H2 1.0716 0.1929 0.6189 0.049 Uiso calc 1
C C3 0.9409(4) 0.28972(15) 0.5928(3) 0.0399(6) Uani d 1
H H3 1.0393 0.3092 0.5331 0.048 Uiso calc 1
C C4 0.7756(4) 0.32843(13) 0.6309(3) 0.0338(6) Uani d 1
H H4 0.7596 0.3754 0.5981 0.041 Uiso calc 1
C C5 0.6314(4) 0.29863(12) 0.7179(2) 0.0294(5) Uani d 1
C C6 0.4460(4) 0.33685(11) 0.7576(2) 0.0292(5) Uani d 1
C C7 0.3185(4) 0.30756(13) 0.8722(3) 0.0352(6) Uani d 1
H H7A 0.2303 0.3447 0.9076 0.053 Uiso calc 1
H H7B 0.4045 0.2904 0.9472 0.053 Uiso calc 1
H H7C 0.2377 0.2684 0.8365 0.053 Uiso calc 1
C C8 0.1767(4) 0.47107(12) 0.6220(3) 0.0289(5) Uani d 1
C C9 -0.0076(4) 0.51400(12) 0.6439(2) 0.0287(5) Uani d 1
C C10 -0.1320(4) 0.50366(13) 0.7570(3) 0.0350(6) Uani d 1
H H10 -0.1022 0.4685 0.8240 0.042 Uiso calc 1
C C11 -0.3006(4) 0.54571(14) 0.7701(3) 0.0405(6) Uani d 1
H H11 -0.3877 0.5401 0.8470 0.049 Uiso calc 1
C C12 -0.3401(4) 0.59572(14) 0.6701(3) 0.0390(6) Uani d 1
H H12 -0.4544 0.6253 0.6767 0.047 Uiso calc 1
C C13 -0.2093(4) 0.60183(14) 0.5600(3) 0.0382(6) Uani d 1
H H13 -0.2371 0.6365 0.4915 0.046 Uiso calc 1
N N1 0.6516(3) 0.23293(11) 0.7696(2) 0.0361(5) Uani d 1
N N2 0.4076(3) 0.39235(11) 0.6850(2) 0.0312(5) Uani d 1
N N3 0.2326(3) 0.42907(10) 0.7220(2) 0.0312(5) Uani d 1
N N4 0.2661(3) 0.47642(11) 0.4976(2) 0.0396(5) Uani d 1
H H4A 0.3712 0.4503 0.4786 0.048 Uiso calc 1
H H4B 0.2193 0.5061 0.4354 0.048 Uiso calc 1
N N5 -0.0458(3) 0.56182(11) 0.5440(2) 0.0344(5) Uani d 1

loop_
_atom_site_aniso_label
_atom_site_aniso_U_11
_atom_site_aniso_U_22
_atom_site_aniso_U_33
_atom_site_aniso_U_12
_atom_site_aniso_U_13
_atom_site_aniso_U_23
C1 0.0446(16) 0.0378(13) 0.0444(15) 0.0104(13) -0.0050(13) 0.0018(12)
C2 0.0358(15) 0.0472(15) 0.0399(15) 0.0085(13) 0.0000(13) -0.0054(13)
C3 0.0345(15) 0.0476(16) 0.0376(15) -0.0026(13) 0.0011(12) -0.0038(12)
C4 0.0354(14) 0.0309(13) 0.0349(14) -0.0025(11) -0.0012(12) -0.0004(11)
C5 0.0322(13) 0.0266(12) 0.0295(12) -0.0028(11) -0.0045(11) -0.0015(10)
C6 0.0309(13) 0.0251(11) 0.0315(13) -0.0016(10) -0.0029(11) -0.0024(10)
C7 0.0347(14) 0.0327(13) 0.0382(14) 0.0020(12) 0.0027(12) 0.0026(11)
C8 0.0290(12) 0.0251(12) 0.0326(13) -0.0034(10) 0.0001(11) -0.0021(10)
C9 0.0293(12) 0.0258(11) 0.0310(12) -0.0028(10) -0.0023(10) -0.0008(10)
C10 0.0350(13) 0.0334(13) 0.0368(14) -0.0022(11) 0.0006(12) 0.0019(11)
C11 0.0336(14) 0.0454(15) 0.0424(14) -0.0003(12) 0.0072(13) -0.0018(12)
C12 0.0354(15) 0.0344(14) 0.0472(16) 0.0053(12) 0.0009(13) -0.0013(12)
C13 0.0397(15) 0.0313(13) 0.0437(15) 0.0032(13) -0.0015(12) 0.0036(12)
N1 0.0361(12) 0.0324(11) 0.0398(12) 0.0037(10) -0.0019(10) 0.0045(9)
N2 0.0327(11) 0.0281(11) 0.0326(11) 0.0016(10) -0.0001(9) -0.0009(9)
N3 0.0296(11) 0.0301(11) 0.0341(11) 0.0013(9) 0.0028(9) 0.0009(9)
N4 0.0389(13) 0.0462(13) 0.0338(11) 0.0138(11) 0.0048(10) 0.0074(10)
N5 0.0340(12) 0.0299(11) 0.0392(12) 0.0025(10) -0.0003(10) 0.0023(9)

loop_
_atom_type_symbol
_atom_type_description
_atom_type_scat_dispersion_real
_atom_type_scat_dispersion_imag
_atom_type_scat_source
C C 0.0033 0.0016 'International Tables Vol C Tables 4.2.6.8 and 6.1.1.4'
H H 0.0000 0.0000 'International Tables Vol C Tables 4.2.6.8 and 6.1.1.4'
N N 0.0061 0.0033 'International Tables Vol C Tables 4.2.6.8 and 6.1.1.4'

loop_
_geom_angle_atom_site_label_1
_geom_angle_atom_site_label_2
_geom_angle_atom_site_label_3
_geom_angle
N1 C1 C2 124.2(3)
N1 C1 H1 117.9
C2 C1 H1 117.9
C1 C2 C3 118.5(3)
C1 C2 H2 120.8
C3 C2 H2 120.8
C4 C3 C2 118.4(3)
C4 C3 H3 120.8
C2 C3 H3 120.8
C3 C4 C5 120.0(2)
C3 C4 H4 120.0
C5 C4 H4 120.0
N1 C5 C4 121.7(2)
N1 C5 C6 116.0(2)
C4 C5 C6 122.3(2)
N2 C6 C5 115.0(2)
N2 C6 C7 126.0(2)
C5 C6 C7 118.9(2)
C6 C7 H7A 109.5
C6 C7 H7B 109.5
H7A C7 H7B 109.5
C6 C7 H7C 109.5
H7A C7 H7C 109.5
H7B C7 H7C 109.5
N3 C8 N4 125.4(2)
N3 C8 C9 117.6(2)
N4 C8 C9 116.9(2)
N5 C9 C10 123.0(2)
N5 C9 C8 114.9(2)
C10 C9 C8 122.0(2)
C9 C10 C11 118.6(2)
C9 C10 H10 120.7
C11 C10 H10 120.7
C12 C11 C10 119.1(3)
C12 C11 H11 120.5
C10 C11 H11 120.5
C11 C12 C13 118.4(3)
C11 C12 H12 120.8
C13 C12 H12 120.8
N5 C13 C12 124.0(2)
N5 C13 H13 118.0
C12 C13 H13 118.0
C5 N1 C1 117.2(2)
C6 N2 N3 115.5(2)
C8 N3 N2 110.57(19)
C8 N4 H4A 120.0
C8 N4 H4B 120.0
H4A N4 H4B 120.0
C13 N5 C9 116.9(2)

loop_
_geom_bond_atom_site_label_1
_geom_bond_atom_site_label_2
_geom_bond_distance
C1 N1 1.352(3)
C1 C2 1.371(4)
C1 H1 0.9500
C2 C3 1.391(4)
C2 H2 0.9500
C3 C4 1.377(4)
C3 H3 0.9500
C4 C5 1.398(3)
C4 H4 0.9500
C5 N1 1.347(3)
C5 C6 1.487(3)
C6 N2 1.289(3)
C6 C7 1.503(3)
C7 H7A 0.9800
C7 H7B 0.9800
C7 H7C 0.9800
C8 N3 1.305(3)
C8 N4 1.346(3)
C8 C9 1.492(3)
C9 N5 1.347(3)
C9 C10 1.386(4)
C10 C11 1.387(3)
C10 H10 0.9500
C11 C12 1.378(4)
C11 H11 0.9500
C12 C13 1.381(4)
C12 H12 0.9500
C13 N5 1.340(3)
C13 H13 0.9500
N2 N3 1.408(3)
N4 H4A 0.8800
N4 H4B 0.8800

loop_
_geom_hbond_atom_site_label_D
_geom_hbond_atom_site_label_H
_geom_hbond_atom_site_label_A
_geom_hbond_site_symmetry_A
_geom_hbond_distance_DH
_geom_hbond_distance_HA
_geom_hbond_distance_DA
_geom_hbond_angle_DHA
N4 H4B N3 2_564 0.88 2.42 3.206(3) 149.2

_cod_database_fobs_code 2242233
